data_1009073
loop_
_publ_author_name
'Pernet, M'
'Joubert, J C'
'Berthet-Colominas, C'

_publ_section_title
;
Etude par diffraction neutronique de la forme haute pression de Fe O O H
;
_journal_coden_ASTM SSCOA4
_journal_name_full 'Solid State Communications'
_journal_page_first 1505
_journal_page_last 1510
_journal_paper_doi 10.1016/0038-1098(75)90983-7
_journal_volume 17
_journal_year 1975
_chemical_formula_structural 'Fe O (O H)'
_chemical_formula_sum 'Fe H O2'
_chemical_name_systematic 'Iron oxide hydroxide - HP'
_space_group_IT_number 31
_symmetry_cell_setting orthorhombic
_symmetry_Int_Tables_number 31
_symmetry_space_group_name_Hall 'P -2 2ac'
_symmetry_space_group_name_H-M 'P 21 n m'
_cell_angle_alpha 90
_cell_angle_beta 90
_cell_angle_gamma 90
_cell_formula_units_Z 2
_cell_length_a 4.937
_cell_length_b 4.432
_cell_length_c 2.994
_cell_volume 65.5
_refine_ls_R_factor_all 0.05
_cod_original_formula_sum 'H Fe O2'
_cod_database_code 1009073

loop_
_symmetry_equiv_pos_as_xyz
x,y,z
x,y,-z
1/2+x,-y,1/2-z
1/2+x,-y,1/2+z

loop_
_atom_site_label
_atom_site_type_symbol
_atom_site_symmetry_multiplicity
_atom_site_Wyckoff_symbol
_atom_site_fract_x
_atom_site_fract_y
_atom_site_fract_z
_atom_site_occupancy
_atom_site_attached_hydrogens
_atom_site_calc_flag
Fe1 Fe3+ 2 a 0. 0.290(2) 0. 1. 0 d
O1 O2- 2 a 0.350(3) 0.475(3) 0. 1. 0 d
O2 O2- 2 a 0.648(3) 0.007(3) 0. 1. 1 d
H1 H1+ 2 a 0.529(6) 0.220(8) 0. 1. 0 d

loop_
_atom_type_symbol
_atom_type_oxidation_number
Fe3+ 3.000
O2- -2.000
H1+ 1.000
